data_4101840
loop_
_publ_author_name
'Scott E. Denmark'
'Russell C. Smith'

_publ_contact_author
; 
Prof. Scott E. Denmark 
School of Chemical Sciences 
245 Roger Adams Laboratory
University of Illinois 
600 South Mathews Avenue 
Urbana, Illinois  61801 
USA 
;
_publ_contact_author_email denmark@scs.uiuc.edu
_publ_contact_author_fax '1  217 333 3984'
_publ_contact_author_phone '1  217 333 0066'
_publ_section_title
;
 Mechanistic Duality in Palladium-Catalyzed Cross-Coupling Reactions of
 Aryldimethylsilanolates. Intermediacy of an 8-Si-4 Arylpalladium(II)
 Silanolate
;
_journal_name_full 'Journal of the American Chemical Society'
_journal_page_first 1243
_journal_page_last 1245
_journal_paper_doi 10.1021/ja907049y
_journal_volume 132
_journal_year 2010
_chemical_formula_moiety 'C52 H50 O2 P2 Pd Si'
_chemical_formula_sum 'C52 H50 O2 P2 Pd Si'
_chemical_formula_weight 903.35
_chemical_name_systematic
; 
? 
;
_space_group_IT_number 2
_symmetry_cell_setting triclinic
_symmetry_space_group_name_Hall '-P 1'
_symmetry_space_group_name_H-M 'P -1'
_atom_sites_solution_hydrogens geom
_atom_sites_solution_primary direct
_atom_sites_solution_secondary difmap
_audit_creation_method SHELXL-97
_audit_update_record
; 
2007-02-02   text and data added, srw 
;
_cell_angle_alpha 90.909(2)
_cell_angle_beta 105.1700(10)
_cell_angle_gamma 103.595(2)
_cell_formula_units_Z 2
_cell_length_a 12.5239(3)
_cell_length_b 12.6398(4)
_cell_length_c 15.2157(4)
_cell_measurement_reflns_used 5455
_cell_measurement_temperature 193(2)
_cell_measurement_theta_max 27.13
_cell_measurement_theta_min 2.31
_cell_volume 2251.87(11)
_computing_cell_refinement 'SAINT V6.22 (Bruker, 2001)'
_computing_data_collection 'APEX2 V1.0-27 (Bruker, 2004)'
_computing_data_reduction 'SAINT V6.22 (Bruker, 2001)'
_computing_molecular_graphics 'SHELXTL V6.12 (Bruker, 2001)'
_computing_publication_material 'XCIF (Bruker, 2001)'
_computing_structure_refinement 'SHELXTL V6.12 (Bruker, 2001)'
_computing_structure_solution 'SHELXTL V6.12 (Bruker, 2001)'
_diffrn_ambient_temperature 193(2)
_diffrn_measured_fraction_theta_full 0.997
_diffrn_measured_fraction_theta_max 0.997
_diffrn_measurement_device 'Bruker Kappa/ApexII CCD'
_diffrn_measurement_method 'profile data from \f and \w scans'
_diffrn_radiation_monochromator graphite
_diffrn_radiation_source 'fine-focus sealed tube'
_diffrn_radiation_type MoK\a
_diffrn_radiation_wavelength 0.71073
_diffrn_radiation_wavelength_id ga71pas
_diffrn_reflns_av_R_equivalents 0.0425
_diffrn_reflns_av_sigmaI/netI 0.0466
_diffrn_reflns_limit_h_max 16
_diffrn_reflns_limit_h_min -16
_diffrn_reflns_limit_k_max 16
_diffrn_reflns_limit_k_min -16
_diffrn_reflns_limit_l_max 20
_diffrn_reflns_limit_l_min -20
_diffrn_reflns_number 36554
_diffrn_reflns_theta_full 27.91
_diffrn_reflns_theta_max 27.91
_diffrn_reflns_theta_min 1.74
_exptl_absorpt_coefficient_mu 0.549
_exptl_absorpt_correction_T_max 0.9786
_exptl_absorpt_correction_T_min 0.8679
_exptl_absorpt_correction_type integration
_exptl_absorpt_process_details 'SHELXTL/XPREP (Bruker, 2001)'
_exptl_crystal_colour colourless
_exptl_crystal_density_diffrn 1.332
_exptl_crystal_density_method 'not measured'
_exptl_crystal_description tabular
_exptl_crystal_F_000 936
_exptl_crystal_id ga71pas
_exptl_crystal_preparation
; 
The data crystal was mounted using oil (Parantone-N, Exxon) to a 
0.3 mm cryo-loop (Hampton Research) with the (0 -1 -4) scattering 
planes roughly normal to the spindle axis. 
;
_exptl_crystal_size_max 0.40
_exptl_crystal_size_mid 0.30
_exptl_crystal_size_min 0.04
_refine_diff_density_max 1.069
_refine_diff_density_min -0.340
_refine_diff_density_rms 0.062
_refine_ls_extinction_method none
_refine_ls_goodness_of_fit_ref 1.016
_refine_ls_hydrogen_treatment noref
_refine_ls_matrix_type full
_refine_ls_number_parameters 577
_refine_ls_number_reflns 10754
_refine_ls_number_restraints 258
_refine_ls_restrained_S_all 1.032
_refine_ls_R_factor_all 0.0522
_refine_ls_R_factor_gt 0.0353
_refine_ls_shift/su_max 0.005
_refine_ls_shift/su_mean 0.000
_refine_ls_structure_factor_coef Fsqd
_refine_ls_weighting_details 'calc w=1/[\s^2^(Fo^2^)+(0.0353P)^2^+0.7605P] where P=(Fo^2^+2Fc^2^)/3'
_refine_ls_weighting_scheme calc
_refine_ls_wR_factor_gt 0.0778
_refine_ls_wR_factor_ref 0.0847
_reflns_number_gt 8458
_reflns_number_total 10754
_reflns_threshold_expression >2sigma(I)
_cod_data_source_file ja907049y_si_003.cif
_cod_data_source_block ga71pas
_cod_original_sg_symbol_Hall '-P 1 '
_cod_original_sg_symbol_H-M 'P -1 '
_cod_database_code 4101840

loop_
_symmetry_equiv_pos_as_xyz
'x, y, z'
'-x, -y, -z'

loop_
_atom_site_label
_atom_site_type_symbol
_atom_site_fract_x
_atom_site_fract_y
_atom_site_fract_z
_atom_site_U_iso_or_equiv
_atom_site_adp_type
_atom_site_occupancy
_atom_site_symmetry_multiplicity
_atom_site_calc_flag
_atom_site_refinement_flags
_atom_site_disorder_assembly
_atom_site_disorder_group
Pd1 Pd 0.974637(13) 0.394146(14) 0.236349(11) 0.02587(6) Uani 1 1 d DU . .
P1 P 0.78437(5) 0.39956(5) 0.19142(4) 0.02755(13) Uani 1 1 d . A .
P2 P 1.16503(5) 0.39064(5) 0.27778(4) 0.02652(12) Uani 1 1 d . A .
Si1 Si 0.89739(6) 0.09932(6) 0.22919(5) 0.04064(17) Uani 1 1 d DU . .
O1 O 0.9223(12) 0.22678(18) 0.2390(6) 0.0402(16) Uani 0.636(4) 1 d PDU A 1
O2 O 0.57749(19) -0.06603(19) 0.46475(15) 0.0666(6) Uani 1 1 d . A .
C1 C 0.70431(19) 0.29510(19) 0.09852(16) 0.0328(5) Uani 1 1 d . . .
C2 C 0.5984(2) 0.2271(2) 0.09631(18) 0.0410(6) Uani 1 1 d . A .
H2 H 0.5659 0.2322 0.1456 0.049 Uiso 1 1 calc R . .
C3 C 0.5405(2) 0.1519(2) 0.0216(2) 0.0541(8) Uani 1 1 d . . .
H3 H 0.4684 0.1052 0.0202 0.065 Uiso 1 1 calc R A .
C4 C 0.5864(3) 0.1446(2) -0.0497(2) 0.0578(8) Uani 1 1 d . A .
H4 H 0.5461 0.0931 -0.1005 0.069 Uiso 1 1 calc R . .
C5 C 0.6907(3) 0.2115(3) -0.04823(19) 0.0570(8) Uani 1 1 d . . .
H5 H 0.7216 0.2072 -0.0985 0.068 Uiso 1 1 calc R A .
C6 C 0.7506(2) 0.2850(2) 0.02653(17) 0.0437(6) Uani 1 1 d . A .
H6 H 0.8242 0.3289 0.0285 0.052 Uiso 1 1 calc R . .
C7 C 0.71371(19) 0.36975(19) 0.28164(16) 0.0321(5) Uani 1 1 d . . .
C8 C 0.7523(2) 0.3046(2) 0.34854(17) 0.0417(6) Uani 1 1 d . A .
H8 H 0.8172 0.2780 0.3486 0.050 Uiso 1 1 calc R . .
C9 C 0.6961(3) 0.2780(3) 0.4159(2) 0.0548(7) Uani 1 1 d . . .
H9 H 0.7216 0.2320 0.4614 0.066 Uiso 1 1 calc R A .
C10 C 0.6028(3) 0.3187(3) 0.4165(2) 0.0573(8) Uani 1 1 d . A .
H10 H 0.5654 0.3020 0.4633 0.069 Uiso 1 1 calc R . .
C11 C 0.5645(2) 0.3828(3) 0.3503(2) 0.0577(8) Uani 1 1 d . . .
H11 H 0.4998 0.4096 0.3505 0.069 Uiso 1 1 calc R A .
C12 C 0.6188(2) 0.4087(2) 0.2832(2) 0.0475(7) Uani 1 1 d . A .
H12 H 0.5916 0.4536 0.2374 0.057 Uiso 1 1 calc R . .
C13 C 0.74329(19) 0.52304(19) 0.14921(16) 0.0320(5) Uani 1 1 d . . .
C14 C 0.7779(2) 0.6172(2) 0.20812(18) 0.0389(6) Uani 1 1 d . A .
H14 H 0.8225 0.6166 0.2690 0.047 Uiso 1 1 calc R . .
C15 C 0.7477(2) 0.7122(2) 0.1786(2) 0.0434(6) Uani 1 1 d . . .
H15 H 0.7725 0.7765 0.2191 0.052 Uiso 1 1 calc R A .
C16 C 0.6821(2) 0.7134(2) 0.0910(2) 0.0481(7) Uani 1 1 d . A .
H16 H 0.6612 0.7784 0.0711 0.058 Uiso 1 1 calc R . .
C17 C 0.6466(2) 0.6205(2) 0.03234(19) 0.0503(7) Uani 1 1 d . . .
H17 H 0.6009 0.6216 -0.0281 0.060 Uiso 1 1 calc R A .
C18 C 0.6767(2) 0.5251(2) 0.06053(17) 0.0410(6) Uani 1 1 d . A .
H18 H 0.6519 0.4613 0.0194 0.049 Uiso 1 1 calc R . .
C19 C 1.19194(19) 0.28212(18) 0.21287(15) 0.0302(5) Uani 1 1 d . . .
C20 C 1.2808(2) 0.2332(2) 0.24843(17) 0.0394(6) Uani 1 1 d . A .
H20 H 1.3267 0.2535 0.3094 0.047 Uiso 1 1 calc R . .
C21 C 1.3026(2) 0.1552(2) 0.1956(2) 0.0512(7) Uani 1 1 d . . .
H21 H 1.3641 0.1228 0.2202 0.061 Uiso 1 1 calc R A .
C22 C 1.2357(3) 0.1243(3) 0.1073(2) 0.0576(8) Uani 1 1 d . A .
H22 H 1.2506 0.0704 0.0712 0.069 Uiso 1 1 calc R . .
C23 C 1.1471(3) 0.1719(3) 0.07184(19) 0.0556(8) Uani 1 1 d . . .
H23 H 1.1010 0.1507 0.0110 0.067 Uiso 1 1 calc R A .
C24 C 1.1246(2) 0.2502(2) 0.12400(17) 0.0423(6) Uani 1 1 d . A .
H24 H 1.0630 0.2822 0.0990 0.051 Uiso 1 1 calc R . .
C25 C 1.20991(19) 0.35999(19) 0.39679(15) 0.0300(5) Uani 1 1 d . . .
C26 C 1.1292(2) 0.2948(2) 0.43284(17) 0.0419(6) Uani 1 1 d . A .
H26 H 1.0518 0.2726 0.3975 0.050 Uiso 1 1 calc R . .
C27 C 1.1608(3) 0.2615(3) 0.52047(19) 0.0537(7) Uani 1 1 d . . .
H27 H 1.1051 0.2167 0.5449 0.064 Uiso 1 1 calc R A .
C28 C 1.2733(3) 0.2937(3) 0.57188(18) 0.0524(7) Uani 1 1 d . A .
H28 H 1.2952 0.2697 0.6313 0.063 Uiso 1 1 calc R . .
C29 C 1.3534(2) 0.3602(2) 0.53761(18) 0.0493(7) Uani 1 1 d . . .
H29 H 1.4305 0.3830 0.5735 0.059 Uiso 1 1 calc R A .
C30 C 1.3221(2) 0.3943(2) 0.45073(16) 0.0401(6) Uani 1 1 d . A .
H30 H 1.3776 0.4415 0.4277 0.048 Uiso 1 1 calc R . .
C31 C 1.27673(18) 0.50900(19) 0.26754(15) 0.0309(5) Uani 1 1 d . . .
C32 C 1.3023(2) 0.6039(2) 0.32440(18) 0.0395(6) Uani 1 1 d . A .
H32 H 1.2620 0.6069 0.3690 0.047 Uiso 1 1 calc R . .
C33 C 1.3860(2) 0.6945(2) 0.31669(19) 0.0448(6) Uani 1 1 d . . .
H33 H 1.4027 0.7591 0.3558 0.054 Uiso 1 1 calc R A .
C34 C 1.4444(2) 0.6907(2) 0.25257(19) 0.0490(7) Uani 1 1 d . A .
H34 H 1.5023 0.7524 0.2480 0.059 Uiso 1 1 calc R . .
C35 C 1.4198(2) 0.5981(2) 0.19480(19) 0.0476(7) Uani 1 1 d . . .
H35 H 1.4602 0.5962 0.1501 0.057 Uiso 1 1 calc R A .
C36 C 1.3359(2) 0.5076(2) 0.20209(17) 0.0388(6) Uani 1 1 d . A .
H36 H 1.3187 0.4439 0.1619 0.047 Uiso 1 1 calc R . .
C37 C 0.7991(2) 0.0457(2) 0.30263(18) 0.0415(6) Uani 1 1 d . A .
C38 C 0.8410(2) 0.0358(2) 0.3959(2) 0.0513(7) Uani 1 1 d . . .
H38 H 0.9214 0.0543 0.4218 0.062 Uiso 1 1 calc R A .
C39 C 0.7716(3) 0.0003(2) 0.4527(2) 0.0531(7) Uani 1 1 d . A .
H39 H 0.8041 -0.0044 0.5159 0.064 Uiso 1 1 calc R . .
C40 C 0.6548(3) -0.0279(2) 0.4162(2) 0.0502(7) Uani 1 1 d . . .
C41 C 0.6088(2) -0.0192(2) 0.3242(2) 0.0528(7) Uani 1 1 d . A .
H41 H 0.5284 -0.0380 0.2988 0.063 Uiso 1 1 calc R . .
C42 C 0.6800(2) 0.0167(2) 0.26940(19) 0.0471(7) Uani 1 1 d . . .
H42 H 0.6467 0.0219 0.2064 0.057 Uiso 1 1 calc R A .
C43 C 0.8266(3) 0.0316(2) 0.1114(2) 0.0598(8) Uani 1 1 d . A .
H43A H 0.7509 0.0460 0.0894 0.090 Uiso 1 1 calc R . .
H43B H 0.8187 -0.0473 0.1126 0.090 Uiso 1 1 calc R . .
H43C H 0.8732 0.0607 0.0704 0.090 Uiso 1 1 calc R . .
C44 C 1.0260(3) 0.0432(2) 0.2753(2) 0.0606(8) Uani 1 1 d . A .
H44A H 1.0716 0.0830 0.3340 0.091 Uiso 1 1 calc R . .
H44B H 1.0725 0.0518 0.2319 0.091 Uiso 1 1 calc R . .
H44C H 1.0009 -0.0345 0.2840 0.091 Uiso 1 1 calc R . .
C45 C 0.6226(3) -0.0686(3) 0.5606(2) 0.0806(11) Uani 1 1 d . . .
H45A H 0.5597 -0.0926 0.5886 0.121 Uiso 1 1 calc R A .
H45B H 0.6673 0.0046 0.5873 0.121 Uiso 1 1 calc R . .
H45C H 0.6718 -0.1197 0.5719 0.121 Uiso 1 1 calc R . .
C46 C 1.0222(3) 0.55490(17) 0.2697(2) 0.0368(11) Uani 0.636(4) 1 d PGDU A 1
C47 C 1.0440(3) 0.6322(3) 0.2085(2) 0.0510(11) Uani 0.636(4) 1 d PGDU A 1
C48 C 1.0788(4) 0.7427(2) 0.2378(3) 0.0812(16) Uani 0.636(4) 1 d PGU A 1
H48 H 1.0937 0.7955 0.1960 0.097 Uiso 0.636(4) 1 calc PR A 1
C49 C 1.0919(4) 0.77592(18) 0.3283(3) 0.0859(17) Uani 0.636(4) 1 d PGU A 1
H49 H 1.1157 0.8514 0.3484 0.103 Uiso 0.636(4) 1 calc PR A 1
C50 C 1.0701(3) 0.6987(3) 0.3896(2) 0.0748(15) Uani 0.636(4) 1 d PGU A 1
H50 H 1.0791 0.7214 0.4514 0.090 Uiso 0.636(4) 1 calc PR A 1
C51 C 1.0353(4) 0.5882(3) 0.3603(2) 0.0547(15) Uani 0.636(4) 1 d PGU A 1
H51 H 1.0205 0.5354 0.4021 0.066 Uiso 0.636(4) 1 calc PR A 1
C52 C 1.0294(6) 0.5982(5) 0.1111(4) 0.0647(15) Uani 0.636(4) 1 d PDU A 1
H52A H 0.9521 0.5523 0.0848 0.097 Uiso 0.636(4) 1 calc PR A 1
H52B H 1.0853 0.5569 0.1073 0.097 Uiso 0.636(4) 1 calc PR A 1
H52C H 1.0410 0.6632 0.0771 0.097 Uiso 0.636(4) 1 calc PR A 1
C53 C 1.0227(6) 0.5570(2) 0.2318(4) 0.0382(17) Uani 0.364(4) 1 d PGDU A 2
C54 C 1.0438(5) 0.6234(4) 0.3113(4) 0.0473(16) Uani 0.364(4) 1 d PGDU A 2
C55 C 1.0773(7) 0.7362(4) 0.3107(4) 0.069(2) Uani 0.364(4) 1 d PGU A 2
H55 H 1.0917 0.7816 0.3650 0.083 Uiso 0.364(4) 1 calc PR A 2
C56 C 1.0896(6) 0.7827(2) 0.2306(5) 0.075(2) Uani 0.364(4) 1 d PGU A 2
H56 H 1.1124 0.8599 0.2302 0.089 Uiso 0.364(4) 1 calc PR A 2
C57 C 1.0684(6) 0.7164(4) 0.1512(4) 0.0628(18) Uani 0.364(4) 1 d PGU A 2
H57 H 1.0769 0.7482 0.0964 0.075 Uiso 0.364(4) 1 calc PR A 2
C58 C 1.0350(6) 0.6035(4) 0.1518(4) 0.0456(19) Uani 0.364(4) 1 d PGU A 2
H58 H 1.0206 0.5582 0.0974 0.055 Uiso 0.364(4) 1 calc PR A 2
C59 C 1.0291(11) 0.5820(9) 0.3972(6) 0.065(2) Uani 0.364(4) 1 d PDU A 2
H59A H 0.9536 0.5314 0.3863 0.097 Uiso 0.364(4) 1 calc PR A 2
H59B H 1.0354 0.6431 0.4403 0.097 Uiso 0.364(4) 1 calc PR A 2
H59C H 1.0883 0.5437 0.4228 0.097 Uiso 0.364(4) 1 calc PR A 2
O3 O 0.928(2) 0.2250(2) 0.2167(9) 0.043(3) Uani 0.364(4) 1 d PDU A 2

loop_
_atom_site_aniso_label
_atom_site_aniso_U_11
_atom_site_aniso_U_22
_atom_site_aniso_U_33
_atom_site_aniso_U_23
_atom_site_aniso_U_13
_atom_site_aniso_U_12
Pd1 0.02141(9) 0.02536(9) 0.02962(9) 0.00181(7) 0.00419(7) 0.00660(7)
P1 0.0217(3) 0.0282(3) 0.0313(3) 0.0025(2) 0.0038(2) 0.0072(2)
P2 0.0224(3) 0.0289(3) 0.0280(3) 0.0013(2) 0.0054(2) 0.0074(2)
Si1 0.0363(4) 0.0280(4) 0.0526(4) 0.0020(3) 0.0064(3) 0.0050(3)
O1 0.035(2) 0.0283(17) 0.059(3) 0.0108(15) 0.016(3) 0.0088(15)
O2 0.0629(14) 0.0723(16) 0.0614(13) 0.0104(12) 0.0225(12) 0.0039(12)
C1 0.0282(12) 0.0288(12) 0.0358(12) 0.0021(10) -0.0024(10) 0.0088(10)
C2 0.0330(13) 0.0348(14) 0.0477(15) 0.0053(12) 0.0010(12) 0.0052(11)
C3 0.0426(16) 0.0363(16) 0.0635(19) 0.0050(14) -0.0118(14) 0.0005(12)
C4 0.067(2) 0.0412(17) 0.0439(16) -0.0043(13) -0.0169(15) 0.0085(15)
C5 0.072(2) 0.0561(19) 0.0358(14) -0.0030(13) 0.0025(14) 0.0156(17)
C6 0.0450(15) 0.0422(15) 0.0393(13) -0.0013(12) 0.0060(12) 0.0087(12)
C7 0.0272(11) 0.0314(12) 0.0363(12) 0.0006(10) 0.0089(10) 0.0040(10)
C8 0.0418(14) 0.0430(15) 0.0421(14) 0.0058(12) 0.0137(12) 0.0110(12)
C9 0.0612(19) 0.0572(19) 0.0425(15) 0.0108(14) 0.0172(14) 0.0039(15)
C10 0.0513(18) 0.064(2) 0.0547(18) -0.0098(16) 0.0305(15) -0.0053(15)
C11 0.0429(16) 0.066(2) 0.072(2) -0.0003(17) 0.0286(16) 0.0134(15)
C12 0.0328(14) 0.0538(17) 0.0597(17) 0.0083(14) 0.0170(13) 0.0128(12)
C13 0.0255(11) 0.0302(12) 0.0412(13) 0.0062(10) 0.0079(10) 0.0096(10)
C14 0.0307(13) 0.0381(14) 0.0455(14) 0.0013(11) 0.0034(11) 0.0116(11)
C15 0.0390(14) 0.0342(14) 0.0582(16) 0.0036(12) 0.0125(13) 0.0123(12)
C16 0.0449(15) 0.0384(15) 0.0668(19) 0.0199(14) 0.0179(14) 0.0175(13)
C17 0.0517(17) 0.0533(18) 0.0449(15) 0.0163(14) 0.0043(13) 0.0202(14)
C18 0.0399(14) 0.0389(14) 0.0401(13) 0.0059(11) 0.0025(11) 0.0112(12)
C19 0.0293(12) 0.0310(12) 0.0321(11) 0.0030(10) 0.0117(10) 0.0074(10)
C20 0.0375(14) 0.0443(15) 0.0391(13) 0.0011(11) 0.0096(11) 0.0164(12)
C21 0.0539(17) 0.0534(18) 0.0573(17) 0.0028(14) 0.0204(15) 0.0290(15)
C22 0.067(2) 0.060(2) 0.0549(17) -0.0111(15) 0.0260(16) 0.0236(16)
C23 0.0615(19) 0.068(2) 0.0362(14) -0.0124(14) 0.0096(14) 0.0184(16)
C24 0.0443(15) 0.0462(16) 0.0364(13) -0.0016(12) 0.0076(12) 0.0156(12)
C25 0.0293(11) 0.0354(13) 0.0284(11) 0.0023(10) 0.0081(9) 0.0137(10)
C26 0.0334(13) 0.0513(16) 0.0402(13) 0.0089(12) 0.0077(11) 0.0114(12)
C27 0.0574(18) 0.065(2) 0.0455(15) 0.0217(14) 0.0211(14) 0.0186(15)
C28 0.068(2) 0.066(2) 0.0294(13) 0.0090(13) 0.0092(14) 0.0320(17)
C29 0.0466(16) 0.0638(19) 0.0336(13) -0.0023(13) -0.0024(12) 0.0218(14)
C30 0.0327(13) 0.0535(16) 0.0337(12) 0.0007(12) 0.0056(11) 0.0142(12)
C31 0.0219(11) 0.0352(13) 0.0330(11) 0.0059(10) 0.0015(9) 0.0085(10)
C32 0.0294(12) 0.0420(15) 0.0420(14) -0.0015(12) 0.0029(11) 0.0070(11)
C33 0.0366(14) 0.0365(15) 0.0480(15) 0.0010(12) -0.0047(12) 0.0021(12)
C34 0.0357(14) 0.0486(17) 0.0487(15) 0.0216(14) -0.0018(12) -0.0026(12)
C35 0.0417(15) 0.0570(18) 0.0424(14) 0.0174(14) 0.0138(12) 0.0055(13)
C36 0.0363(13) 0.0428(15) 0.0353(12) 0.0071(11) 0.0085(11) 0.0070(11)
C37 0.0406(14) 0.0271(13) 0.0490(15) 0.0021(11) 0.0018(12) 0.0050(11)
C38 0.0430(16) 0.0477(17) 0.0521(16) 0.0125(14) -0.0018(13) 0.0056(13)
C39 0.0540(18) 0.0485(17) 0.0482(16) 0.0149(14) 0.0034(14) 0.0075(14)
C40 0.0555(18) 0.0395(16) 0.0529(17) 0.0075(13) 0.0164(15) 0.0048(13)
C41 0.0403(15) 0.0526(18) 0.0531(17) -0.0009(14) 0.0032(13) -0.0011(13)
C42 0.0429(15) 0.0461(16) 0.0424(14) 0.0010(12) 0.0002(12) 0.0047(13)
C43 0.074(2) 0.0438(17) 0.0566(18) -0.0015(14) 0.0198(17) 0.0027(15)
C44 0.0564(18) 0.0440(17) 0.090(2) 0.0194(17) 0.0223(18) 0.0252(15)
C45 0.086(3) 0.095(3) 0.062(2) 0.023(2) 0.029(2) 0.013(2)
C46 0.0238(19) 0.029(2) 0.053(3) -0.0078(17) 0.001(2) 0.0087(16)
C47 0.0310(19) 0.031(2) 0.081(3) 0.006(2) 0.000(2) 0.0068(17)
C48 0.049(3) 0.034(3) 0.140(4) 0.004(3) -0.009(3) 0.009(2)
C49 0.049(3) 0.032(3) 0.149(4) -0.026(3) -0.018(3) 0.011(2)
C50 0.050(2) 0.063(3) 0.096(3) -0.038(2) -0.015(3) 0.027(2)
C51 0.039(2) 0.060(3) 0.059(3) -0.023(3) -0.004(3) 0.021(2)
C52 0.047(3) 0.063(3) 0.083(3) 0.043(3) 0.021(3) 0.008(2)
C53 0.022(3) 0.030(3) 0.062(4) -0.012(3) 0.012(3) 0.007(3)
C54 0.030(3) 0.035(3) 0.073(4) -0.013(3) 0.010(3) 0.008(3)
C55 0.044(3) 0.026(3) 0.129(4) -0.017(4) 0.006(4) 0.010(3)
C56 0.047(4) 0.027(4) 0.142(5) -0.007(3) 0.013(4) 0.009(3)
C57 0.043(3) 0.039(3) 0.110(4) 0.020(3) 0.027(3) 0.010(3)
C58 0.036(3) 0.030(3) 0.076(4) 0.010(4) 0.021(4) 0.012(3)
C59 0.046(4) 0.071(4) 0.071(5) -0.021(4) 0.007(4) 0.016(4)
O3 0.032(3) 0.041(3) 0.062(6) 0.014(3) 0.017(5) 0.014(3)

loop_
_atom_type_symbol
_atom_type_description
_atom_type_scat_dispersion_real
_atom_type_scat_dispersion_imag
_atom_type_scat_source
C C 0.0033 0.0016 'International Tables Vol C Tables 4.2.6.8 and 6.1.1.4'
H H 0.0000 0.0000 'International Tables Vol C Tables 4.2.6.8 and 6.1.1.4'
O O 0.0106 0.0060 'International Tables Vol C Tables 4.2.6.8 and 6.1.1.4'
Si Si 0.0817 0.0704 'International Tables Vol C Tables 4.2.6.8 and 6.1.1.4'
P P 0.1023 0.0942 'International Tables Vol C Tables 4.2.6.8 and 6.1.1.4'
Pd Pd -0.9988 1.0072 'International Tables Vol C Tables 4.2.6.8 and 6.1.1.4'

loop_
_exptl_crystal_face_index_h
_exptl_crystal_face_index_k
_exptl_crystal_face_index_l
_exptl_crystal_face_perp_dist
0.00 1.00 0.00 0.0200
0.00 -1.00 0.00 0.0200
2.00 -1.00 -1.00 0.1100
-2.00 1.00 2.00 0.1000
0.00 0.00 1.00 0.1500
0.00 0.00 -1.00 0.0900;

loop_
_geom_angle_atom_site_label_1
_geom_angle_atom_site_label_2
_geom_angle_atom_site_label_3
_geom_angle
_geom_angle_site_symmetry_1
_geom_angle_site_symmetry_3
_geom_angle_publ_flag
C46 Pd1 O1 163.9(3) . . ?
C53 Pd1 O1 178.9(4) . . ?
C46 Pd1 O3 173.8(4) . . ?
C53 Pd1 O3 169.5(4) . . ?
C46 Pd1 P2 88.96(12) . . ?
C53 Pd1 P2 89.1(2) . . ?
O1 Pd1 P2 91.9(4) . . ?
O3 Pd1 P2 89.9(7) . . ?
C46 Pd1 P1 90.69(12) . . ?
C53 Pd1 P1 90.2(2) . . ?
O1 Pd1 P1 88.8(4) . . ?
O3 Pd1 P1 90.6(7) . . ?
P2 Pd1 P1 178.55(2) . . ?
C7 P1 C1 105.14(11) . . ?
C7 P1 C13 102.80(10) . . ?
C1 P1 C13 103.27(11) . . ?
C7 P1 Pd1 112.89(8) . . ?
C1 P1 Pd1 110.33(7) . . ?
C13 P1 Pd1 120.91(8) . . ?
C19 P2 C25 104.56(10) . . ?
C19 P2 C31 102.09(10) . . ?
C25 P2 C31 104.36(10) . . ?
C19 P2 Pd1 112.13(7) . . ?
C25 P2 Pd1 110.86(7) . . ?
C31 P2 Pd1 121.25(7) . . ?
O1 Si1 C43 116.3(3) . . ?
O3 Si1 C43 105.3(5) . . ?
O1 Si1 C44 114.7(5) . . ?
O3 Si1 C44 113.7(9) . . ?
C43 Si1 C44 106.38(15) . . ?
O1 Si1 C37 107.0(4) . . ?
O3 Si1 C37 119.0(8) . . ?
C43 Si1 C37 107.18(13) . . ?
C44 Si1 C37 104.51(13) . . ?
Si1 O1 Pd1 169.3(8) . . ?
C40 O2 C45 116.6(3) . . ?
C6 C1 C2 119.0(2) . . ?
C6 C1 P1 118.06(19) . . ?
C2 C1 P1 122.89(19) . . ?
C3 C2 C1 119.6(3) . . ?
C3 C2 H2 120.2 . . ?
C1 C2 H2 120.2 . . ?
C4 C3 C2 120.5(3) . . ?
C4 C3 H3 119.7 . . ?
C2 C3 H3 119.7 . . ?
C3 C4 C5 120.3(3) . . ?
C3 C4 H4 119.9 . . ?
C5 C4 H4 119.9 . . ?
C4 C5 C6 119.9(3) . . ?
C4 C5 H5 120.0 . . ?
C6 C5 H5 120.0 . . ?
C5 C6 C1 120.6(3) . . ?
C5 C6 H6 119.7 . . ?
C1 C6 H6 119.7 . . ?
C8 C7 C12 119.1(2) . . ?
C8 C7 P1 119.56(18) . . ?
C12 C7 P1 121.31(19) . . ?
C7 C8 C9 120.0(3) . . ?
C7 C8 H8 120.0 . . ?
C9 C8 H8 120.0 . . ?
C10 C9 C8 119.8(3) . . ?
C10 C9 H9 120.1 . . ?
C8 C9 H9 120.1 . . ?
C11 C10 C9 120.2(3) . . ?
C11 C10 H10 119.9 . . ?
C9 C10 H10 119.9 . . ?
C10 C11 C12 120.4(3) . . ?
C10 C11 H11 119.8 . . ?
C12 C11 H11 119.8 . . ?
C11 C12 C7 120.5(3) . . ?
C11 C12 H12 119.7 . . ?
C7 C12 H12 119.7 . . ?
C14 C13 C18 118.9(2) . . ?
C14 C13 P1 118.88(18) . . ?
C18 C13 P1 122.19(19) . . ?
C15 C14 C13 120.5(2) . . ?
C15 C14 H14 119.8 . . ?
C13 C14 H14 119.8 . . ?
C16 C15 C14 120.2(3) . . ?
C16 C15 H15 119.9 . . ?
C14 C15 H15 119.9 . . ?
C15 C16 C17 119.9(2) . . ?
C15 C16 H16 120.1 . . ?
C17 C16 H16 120.1 . . ?
C16 C17 C18 120.7(3) . . ?
C16 C17 H17 119.7 . . ?
C18 C17 H17 119.7 . . ?
C17 C18 C13 119.9(2) . . ?
C17 C18 H18 120.1 . . ?
C13 C18 H18 120.1 . . ?
C24 C19 C20 118.9(2) . . ?
C24 C19 P2 119.13(17) . . ?
C20 C19 P2 121.90(18) . . ?
C21 C20 C19 120.4(2) . . ?
C21 C20 H20 119.8 . . ?
C19 C20 H20 119.8 . . ?
C22 C21 C20 120.3(3) . . ?
C22 C21 H21 119.9 . . ?
C20 C21 H21 119.9 . . ?
C23 C22 C21 119.6(3) . . ?
C23 C22 H22 120.2 . . ?
C21 C22 H22 120.2 . . ?
C22 C23 C24 120.6(3) . . ?
C22 C23 H23 119.7 . . ?
C24 C23 H23 119.7 . . ?
C23 C24 C19 120.2(2) . . ?
C23 C24 H24 119.9 . . ?
C19 C24 H24 119.9 . . ?
C26 C25 C30 118.9(2) . . ?
C26 C25 P2 118.01(18) . . ?
C30 C25 P2 123.03(18) . . ?
C25 C26 C27 120.4(2) . . ?
C25 C26 H26 119.8 . . ?
C27 C26 H26 119.8 . . ?
C28 C27 C26 119.8(3) . . ?
C28 C27 H27 120.1 . . ?
C26 C27 H27 120.1 . . ?
C29 C28 C27 120.3(3) . . ?
C29 C28 H28 119.9 . . ?
C27 C28 H28 119.9 . . ?
C28 C29 C30 120.0(3) . . ?
C28 C29 H29 120.0 . . ?
C30 C29 H29 120.0 . . ?
C29 C30 C25 120.6(3) . . ?
C29 C30 H30 119.7 . . ?
C25 C30 H30 119.7 . . ?
C32 C31 C36 118.4(2) . . ?
C32 C31 P2 120.15(18) . . ?
C36 C31 P2 121.44(18) . . ?
C33 C32 C31 120.7(2) . . ?
C33 C32 H32 119.7 . . ?
C31 C32 H32 119.7 . . ?
C34 C33 C32 119.9(3) . . ?
C34 C33 H33 120.1 . . ?
C32 C33 H33 120.1 . . ?
C33 C34 C35 120.6(3) . . ?
C33 C34 H34 119.7 . . ?
C35 C34 H34 119.7 . . ?
C34 C35 C36 119.7(3) . . ?
C34 C35 H35 120.2 . . ?
C36 C35 H35 120.2 . . ?
C35 C36 C31 120.8(2) . . ?
C35 C36 H36 119.6 . . ?
C31 C36 H36 119.6 . . ?
C38 C37 C42 114.9(3) . . ?
C38 C37 Si1 121.8(2) . . ?
C42 C37 Si1 123.3(2) . . ?
C39 C38 C37 123.5(3) . . ?
C39 C38 H38 118.2 . . ?
C37 C38 H38 118.2 . . ?
C40 C39 C38 119.1(3) . . ?
C40 C39 H39 120.5 . . ?
C38 C39 H39 120.5 . . ?
O2 C40 C39 124.6(3) . . ?
O2 C40 C41 115.7(3) . . ?
C39 C40 C41 119.7(3) . . ?
C42 C41 C40 120.0(3) . . ?
C42 C41 H41 120.0 . . ?
C40 C41 H41 120.0 . . ?
C41 C42 C37 122.8(3) . . ?
C41 C42 H42 118.6 . . ?
C37 C42 H42 118.6 . . ?
Si1 C43 H43A 109.5 . . ?
Si1 C43 H43B 109.5 . . ?
H43A C43 H43B 109.5 . . ?
Si1 C43 H43C 109.5 . . ?
H43A C43 H43C 109.5 . . ?
H43B C43 H43C 109.5 . . ?
Si1 C44 H44A 109.5 . . ?
Si1 C44 H44B 109.5 . . ?
H44A C44 H44B 109.5 . . ?
Si1 C44 H44C 109.5 . . ?
H44A C44 H44C 109.5 . . ?
H44B C44 H44C 109.5 . . ?
O2 C45 H45A 109.5 . . ?
O2 C45 H45B 109.5 . . ?
H45A C45 H45B 109.5 . . ?
O2 C45 H45C 109.5 . . ?
H45A C45 H45C 109.5 . . ?
H45B C45 H45C 109.5 . . ?
C47 C46 C51 120.0 . . ?
C47 C46 Pd1 123.66(18) . . ?
C51 C46 Pd1 116.33(18) . . ?
C48 C47 C46 120.0 . . ?
C48 C47 C52 119.2(3) . . ?
C46 C47 C52 120.8(3) . . ?
C47 C48 C49 120.0 . . ?
C47 C48 H48 120.0 . . ?
C49 C48 H48 120.0 . . ?
C50 C49 C48 120.0 . . ?
C50 C49 H49 120.0 . . ?
C48 C49 H49 120.0 . . ?
C49 C50 C51 120.0 . . ?
C49 C50 H50 120.0 . . ?
C51 C50 H50 120.0 . . ?
C50 C51 C46 120.0 . . ?
C50 C51 H51 120.0 . . ?
C46 C51 H51 120.0 . . ?
C54 C53 C58 120.0 . . ?
C54 C53 Pd1 118.4(3) . . ?
C58 C53 Pd1 121.6(3) . . ?
C53 C54 C55 120.0 . . ?
C53 C54 C59 123.7(6) . . ?
C55 C54 C59 116.3(6) . . ?
C54 C55 C56 120.0 . . ?
C54 C55 H55 120.0 . . ?
C56 C55 H55 120.0 . . ?
C57 C56 C55 120.0 . . ?
C57 C56 H56 120.0 . . ?
C55 C56 H56 120.0 . . ?
C56 C57 C58 120.0 . . ?
C56 C57 H57 120.0 . . ?
C58 C57 H57 120.0 . . ?
C57 C58 C53 120.0 . . ?
C57 C58 H58 120.0 . . ?
C53 C58 H58 120.0 . . ?
C54 C59 H59A 109.5 . . ?
C54 C59 H59B 109.5 . . ?
H59A C59 H59B 109.5 . . ?
C54 C59 H59C 109.5 . . ?
H59A C59 H59C 109.5 . . ?
H59B C59 H59C 109.5 . . ?
Si1 O3 Pd1 165.2(9) . . ?

loop_
_geom_bond_atom_site_label_1
_geom_bond_atom_site_label_2
_geom_bond_distance
_geom_bond_site_symmetry_2
_geom_bond_publ_flag
Pd1 C46 1.995(2) . ?
Pd1 C53 2.012(3) . ?
Pd1 O1 2.067(2) . ?
Pd1 O3 2.074(3) . ?
Pd1 P2 2.3128(6) . ?
Pd1 P1 2.3186(6) . ?
P1 C7 1.818(2) . ?
P1 C1 1.823(2) . ?
P1 C13 1.830(2) . ?
P2 C19 1.822(2) . ?
P2 C25 1.827(2) . ?
P2 C31 1.832(2) . ?
Si1 O1 1.564(3) . ?
Si1 O3 1.571(3) . ?
Si1 C43 1.870(3) . ?
Si1 C44 1.885(3) . ?
Si1 C37 1.891(3) . ?
O2 C40 1.371(3) . ?
O2 C45 1.423(4) . ?
C1 C6 1.384(3) . ?
C1 C2 1.392(3) . ?
C2 C3 1.390(4) . ?
C2 H2 0.9500 . ?
C3 C4 1.365(4) . ?
C3 H3 0.9500 . ?
C4 C5 1.373(4) . ?
C4 H4 0.9500 . ?
C5 C6 1.383(4) . ?
C5 H5 0.9500 . ?
C6 H6 0.9500 . ?
C7 C8 1.380(3) . ?
C7 C12 1.395(3) . ?
C8 C9 1.392(4) . ?
C8 H8 0.9500 . ?
C9 C10 1.385(4) . ?
C9 H9 0.9500 . ?
C10 C11 1.363(4) . ?
C10 H10 0.9500 . ?
C11 C12 1.371(4) . ?
C11 H11 0.9500 . ?
C12 H12 0.9500 . ?
C13 C14 1.388(3) . ?
C13 C18 1.393(3) . ?
C14 C15 1.388(3) . ?
C14 H14 0.9500 . ?
C15 C16 1.373(4) . ?
C15 H15 0.9500 . ?
C16 C17 1.374(4) . ?
C16 H16 0.9500 . ?
C17 C18 1.388(4) . ?
C17 H17 0.9500 . ?
C18 H18 0.9500 . ?
C19 C24 1.389(3) . ?
C19 C20 1.390(3) . ?
C20 C21 1.382(3) . ?
C20 H20 0.9500 . ?
C21 C22 1.377(4) . ?
C21 H21 0.9500 . ?
C22 C23 1.377(4) . ?
C22 H22 0.9500 . ?
C23 C24 1.382(4) . ?
C23 H23 0.9500 . ?
C24 H24 0.9500 . ?
C25 C26 1.384(3) . ?
C25 C30 1.391(3) . ?
C26 C27 1.390(4) . ?
C26 H26 0.9500 . ?
C27 C28 1.380(4) . ?
C27 H27 0.9500 . ?
C28 C29 1.370(4) . ?
C28 H28 0.9500 . ?
C29 C30 1.383(4) . ?
C29 H29 0.9500 . ?
C30 H30 0.9500 . ?
C31 C32 1.390(3) . ?
C31 C36 1.390(3) . ?
C32 C33 1.389(4) . ?
C32 H32 0.9500 . ?
C33 C34 1.370(4) . ?
C33 H33 0.9500 . ?
C34 C35 1.376(4) . ?
C34 H34 0.9500 . ?
C35 C36 1.388(4) . ?
C35 H35 0.9500 . ?
C36 H36 0.9500 . ?
C37 C38 1.397(4) . ?
C37 C42 1.399(4) . ?
C38 C39 1.389(4) . ?
C38 H38 0.9500 . ?
C39 C40 1.377(4) . ?
C39 H39 0.9500 . ?
C40 C41 1.384(4) . ?
C41 C42 1.381(4) . ?
C41 H41 0.9500 . ?
C42 H42 0.9500 . ?
C43 H43A 0.9800 . ?
C43 H43B 0.9800 . ?
C43 H43C 0.9800 . ?
C44 H44A 0.9800 . ?
C44 H44B 0.9800 . ?
C44 H44C 0.9800 . ?
C45 H45A 0.9800 . ?
C45 H45B 0.9800 . ?
C45 H45C 0.9800 . ?
C46 C47 1.3900 . ?
C46 C51 1.3900 . ?
C47 C48 1.3900 . ?
C47 C52 1.488(6) . ?
C48 C49 1.3900 . ?
C48 H48 0.9500 . ?
C49 C50 1.3900 . ?
C49 H49 0.9500 . ?
C50 C51 1.3900 . ?
C50 H50 0.9500 . ?
C51 H51 0.9500 . ?
C52 H52A 0.9800 . ?
C52 H52B 0.9800 . ?
C52 H52C 0.9800 . ?
C53 C54 1.3900 . ?
C53 C58 1.3900 . ?
C54 C55 1.3900 . ?
C54 C59 1.455(9) . ?
C55 C56 1.3900 . ?
C55 H55 0.9500 . ?
C56 C57 1.3900 . ?
C56 H56 0.9500 . ?
C57 C58 1.3900 . ?
C57 H57 0.9500 . ?
C58 H58 0.9500 . ?
C59 H59A 0.9800 . ?
C59 H59B 0.9800 . ?
C59 H59C 0.9800 . ?
